data_4020259
loop_
_publ_author_name
'Manuela Tosin'
'Colin O'Brien'
'Geraldine M. Fitzpatrick'
'Helge M\"uller-Bunz'
'W. Kenneth Glass'
'Paul V. Murphy'

_journal_name_full 'Journal of Organic Chemistry'
_journal_page_first 4096
_journal_page_last 4106
_journal_paper_doi 10.1021/jo0501994
_journal_volume 70
_journal_year 2005
_chemical_formula_sum 'C18 H19 Br N4 O8'
_chemical_formula_weight 499.28
_space_group_IT_number 76
_symmetry_cell_setting tetragonal
_symmetry_space_group_name_Hall 'P 4w'
_symmetry_space_group_name_H-M 'P 41'
_cell_angle_alpha 90.00
_cell_angle_beta 90.00
_cell_angle_gamma 90.00
_cell_formula_units_Z 4
_cell_length_a 11.7529(7)
_cell_length_b 11.7529(7)
_cell_length_c 15.9649(19)
_cell_measurement_temperature 100(2)
_cell_volume 2205.2(3)
_diffrn_ambient_temperature 100(2)
_exptl_crystal_density_diffrn 1.504
_cod_depositor_comments
;
The following automatic conversions were performed:
'_symmetry_cell_setting' value 'Tetragonal' changed to 'tetragonal'
according to '/home/saulius/struct/CIF-dictionaries/cif_core.dic'
dictionary named 'cif_core.dic' version 2.4.1 from 2010-06-29.

Automatic conversion script
Id: cif_fix_enum 1527 2010-12-29 10:47:43Z saulius 
;
_cod_database_code 4020259

loop_
_symmetry_equiv_pos_as_xyz
'x, y, z'
'-x, -y, z+1/2'
'-y, x, z+1/4'
'y, -x, z+3/4'

loop_
_atom_site_label
_atom_site_type_symbol
_atom_site_fract_x
_atom_site_fract_y
_atom_site_fract_z
_atom_site_U_iso_or_equiv
_atom_site_adp_type
_atom_site_occupancy
_atom_site_symmetry_multiplicity
_atom_site_calc_flag
_atom_site_refinement_flags
_atom_site_disorder_assembly
_atom_site_disorder_group
O1 O 0.12142(17) -0.00863(16) 0.32086(12) 0.0251(4) Uani 1 1 d . . .
C1 C 0.2111(3) -0.0519(3) 0.37168(18) 0.0271(6) Uani 1 1 d . . .
H1 H 0.2434 -0.1218 0.3451 0.033 Uiso 1 1 calc R . .
N1 N 0.1701(3) -0.0793(2) 0.45621(17) 0.0334(6) Uani 1 1 d . . .
N2 N 0.1482(2) -0.1798(2) 0.46950(18) 0.0331(6) Uani 1 1 d . . .
N3 N 0.1255(4) -0.2673(3) 0.4916(2) 0.0643(11) Uani 1 1 d . . .
C2 C 0.3042(2) 0.0380(3) 0.38011(17) 0.0252(6) Uani 1 1 d . . .
H2 H 0.3360 0.0553 0.3234 0.030 Uiso 1 1 calc R . .
O2 O 0.39434(18) -0.00059(19) 0.43371(13) 0.0329(5) Uani 1 1 d . . .
O3 O 0.4493(2) -0.1198(2) 0.33051(17) 0.0491(6) Uani 1 1 d . . .
C7 C 0.4662(3) -0.0786(3) 0.3980(2) 0.0367(7) Uani 1 1 d . . .
C8 C 0.5617(3) -0.1079(3) 0.4542(3) 0.0478(9) Uani 1 1 d . . .
H8A H 0.5911 -0.1833 0.4395 0.072 Uiso 1 1 calc R . .
H8B H 0.5350 -0.1084 0.5123 0.072 Uiso 1 1 calc R . .
H8C H 0.6224 -0.0513 0.4479 0.072 Uiso 1 1 calc R . .
C3 C 0.2545(2) 0.1459(2) 0.41739(19) 0.0239(5) Uani 1 1 d . . .
H3 H 0.2230 0.1303 0.4744 0.029 Uiso 1 1 calc R . .
O4 O 0.33906(16) 0.23402(16) 0.42154(13) 0.0270(4) Uani 1 1 d . . .
O5 O 0.31617(19) 0.2488(2) 0.56204(14) 0.0378(5) Uani 1 1 d . . .
C9 C 0.3563(2) 0.2837(3) 0.4985(2) 0.0305(6) Uani 1 1 d . . .
C10 C 0.4309(3) 0.3863(3) 0.4900(3) 0.0444(8) Uani 1 1 d . . .
H10A H 0.4119 0.4414 0.5339 0.067 Uiso 1 1 calc R . .
H10B H 0.4189 0.4211 0.4349 0.067 Uiso 1 1 calc R . .
H10C H 0.5108 0.3636 0.4956 0.067 Uiso 1 1 calc R . .
C4 C 0.1613(2) 0.1857(2) 0.35927(17) 0.0217(5) Uani 1 1 d . . .
H4 H 0.1933 0.2014 0.3024 0.026 Uiso 1 1 calc R . .
O6 O 0.10904(16) 0.28642(16) 0.39227(12) 0.0246(4) Uani 1 1 d . . .
O7 O 0.1798(2) 0.38887(19) 0.28403(14) 0.0360(5) Uani 1 1 d . . .
C11 C 0.1266(3) 0.3856(2) 0.34777(19) 0.0277(6) Uani 1 1 d . . .
C12 C 0.0744(3) 0.4843(3) 0.3909(2) 0.0372(7) Uani 1 1 d . . .
H12A H 0.1275 0.5139 0.4329 0.056 Uiso 1 1 calc R . .
H12B H 0.0039 0.4602 0.4185 0.056 Uiso 1 1 calc R . .
H12C H 0.0573 0.5439 0.3499 0.056 Uiso 1 1 calc R . .
C5 C 0.0699(2) 0.0931(2) 0.35374(17) 0.0223(5) Uani 1 1 d . . .
H5 H 0.0356 0.0783 0.4100 0.027 Uiso 1 1 calc R . .
C6 C -0.0211(2) 0.1279(2) 0.29108(17) 0.0212(5) Uani 1 1 d . . .
O8 O 0.00397(17) 0.15981(18) 0.22037(12) 0.0267(4) Uani 1 1 d . . .
N4 N -0.1277(2) 0.1201(2) 0.32033(15) 0.0249(5) Uani 1 1 d . . .
H4N H -0.132(3) 0.097(3) 0.365(2) 0.022(9) Uiso 1 1 d . . .
C13 C -0.2301(2) 0.1507(3) 0.28000(18) 0.0251(6) Uani 1 1 d . . .
C14 C -0.3246(3) 0.1674(2) 0.33119(19) 0.0276(6) Uani 1 1 d . . .
H14 H -0.3181 0.1569 0.3900 0.033 Uiso 1 1 calc R . .
C15 C -0.4275(3) 0.1990(3) 0.2969(2) 0.0322(7) Uani 1 1 d . . .
H15 H -0.4920 0.2108 0.3317 0.039 Uiso 1 1 calc R . .
C16 C -0.4357(2) 0.2132(3) 0.2119(2) 0.0342(7) Uani 1 1 d . . .
Br Br -0.57855(3) 0.25760(3) 0.16564(3) 0.04944(13) Uani 1 1 d . . .
C17 C -0.3448(3) 0.1945(3) 0.1603(2) 0.0388(7) Uani 1 1 d . . .
H17 H -0.3529 0.2033 0.1014 0.047 Uiso 1 1 calc R . .
C18 C -0.2401(3) 0.1624(3) 0.1942(2) 0.0367(7) Uani 1 1 d . . .
H18 H -0.1766 0.1489 0.1588 0.044 Uiso 1 1 calc R . .

loop_
_atom_site_aniso_label
_atom_site_aniso_U_11
_atom_site_aniso_U_22
_atom_site_aniso_U_33
_atom_site_aniso_U_23
_atom_site_aniso_U_13
_atom_site_aniso_U_12
O1 0.0279(10) 0.0224(9) 0.0251(9) -0.0054(8) -0.0044(8) 0.0040(8)
C1 0.0329(15) 0.0244(15) 0.0240(14) -0.0042(11) -0.0033(12) 0.0052(12)
N1 0.0477(16) 0.0248(13) 0.0278(13) -0.0008(10) 0.0024(11) 0.0024(11)
N2 0.0339(14) 0.0284(14) 0.0370(14) -0.0024(11) 0.0027(11) -0.0018(11)
N3 0.099(3) 0.0347(18) 0.059(2) -0.0061(16) 0.031(2) -0.0116(17)
C2 0.0238(13) 0.0303(14) 0.0214(12) 0.0001(11) -0.0025(11) 0.0057(11)
O2 0.0306(11) 0.0366(11) 0.0316(12) -0.0001(9) -0.0079(9) 0.0071(9)
O3 0.0430(14) 0.0637(17) 0.0406(14) -0.0105(12) 0.0005(11) 0.0232(13)
C7 0.0268(15) 0.0379(16) 0.045(2) 0.0024(14) -0.0021(13) 0.0083(12)
C8 0.044(2) 0.045(2) 0.055(2) -0.0002(17) -0.0132(17) 0.0112(16)
C3 0.0229(12) 0.0265(13) 0.0223(12) -0.0021(12) 0.0015(11) -0.0025(10)
O4 0.0227(9) 0.0313(10) 0.0271(10) -0.0009(9) -0.0019(8) -0.0045(7)
O5 0.0332(12) 0.0512(14) 0.0289(11) -0.0098(10) 0.0013(9) -0.0082(10)
C9 0.0240(14) 0.0316(15) 0.0360(17) -0.0079(13) -0.0055(13) 0.0028(12)
C10 0.0395(18) 0.0401(18) 0.054(2) -0.0055(16) -0.0071(16) -0.0118(14)
C4 0.0224(13) 0.0223(13) 0.0204(12) -0.0024(10) 0.0028(10) 0.0011(10)
O6 0.0257(10) 0.0221(9) 0.0260(10) -0.0013(7) 0.0019(7) 0.0003(8)
O7 0.0484(14) 0.0318(12) 0.0278(11) 0.0037(9) 0.0073(10) -0.0041(10)
C11 0.0310(15) 0.0237(14) 0.0284(15) -0.0004(11) -0.0061(12) -0.0018(11)
C12 0.0465(18) 0.0272(15) 0.0379(17) -0.0004(13) 0.0033(14) 0.0056(13)
C5 0.0240(13) 0.0212(13) 0.0219(12) -0.0015(10) 0.0002(11) 0.0003(10)
C6 0.0213(13) 0.0201(13) 0.0224(13) 0.0009(10) 0.0007(10) 0.0010(10)
O8 0.0261(10) 0.0340(11) 0.0201(10) 0.0047(8) 0.0022(8) 0.0032(8)
N4 0.0248(12) 0.0358(13) 0.0143(11) 0.0033(10) -0.0004(9) -0.0039(10)
C13 0.0211(13) 0.0289(14) 0.0254(13) 0.0002(11) -0.0007(11) -0.0031(11)
C14 0.0283(14) 0.0273(14) 0.0273(14) -0.0070(11) 0.0001(11) -0.0037(11)
C15 0.0218(14) 0.0332(16) 0.0416(17) -0.0109(13) 0.0017(12) -0.0016(12)
C16 0.0235(14) 0.0325(15) 0.0467(18) -0.0046(14) -0.0149(13) 0.0047(12)
Br 0.03267(18) 0.0542(2) 0.0615(2) -0.01218(18) -0.01678(17) 0.01334(15)
C17 0.0325(16) 0.054(2) 0.0295(15) 0.0066(15) -0.0063(14) -0.0028(14)
C18 0.0281(15) 0.054(2) 0.0275(16) 0.0070(14) 0.0013(12) -0.0040(14)

loop_
_geom_bond_atom_site_label_1
_geom_bond_atom_site_label_2
_geom_bond_distance
_geom_bond_site_symmetry_2
_geom_bond_publ_flag
O1 C1 1.424(4) . ?
O1 C5 1.439(3) . ?
C1 N1 1.469(4) . ?
C1 C2 1.527(4) . ?
C1 H1 1.0000 . ?
N1 N2 1.227(4) . ?
N2 N3 1.120(4) . ?
C2 O2 1.435(3) . ?
C2 C3 1.517(4) . ?
C2 H2 1.0000 . ?
O2 C7 1.371(4) . ?
O3 C7 1.198(4) . ?
C7 C8 1.477(5) . ?
C8 H8A 0.9800 . ?
C8 H8B 0.9800 . ?
C8 H8C 0.9800 . ?
C3 O4 1.437(3) . ?
C3 C4 1.510(4) . ?
C3 H3 1.0000 . ?
O4 C9 1.375(4) . ?
O5 C9 1.192(4) . ?
C9 C10 1.497(4) . ?
C10 H10A 0.9800 . ?
C10 H10B 0.9800 . ?
C10 H10C 0.9800 . ?
C4 O6 1.434(3) . ?
C4 C5 1.532(4) . ?
C4 H4 1.0000 . ?
O6 C11 1.381(4) . ?
O7 C11 1.195(4) . ?
C11 C12 1.481(4) . ?
C12 H12A 0.9800 . ?
C12 H12B 0.9800 . ?
C12 H12C 0.9800 . ?
C5 C6 1.521(4) . ?
C5 H5 1.0000 . ?
C6 O8 1.226(3) . ?
C6 N4 1.340(4) . ?
N4 C13 1.411(4) . ?
N4 H4N 0.77(4) . ?
C13 C18 1.381(4) . ?
C13 C14 1.393(4) . ?
C14 C15 1.379(4) . ?
C14 H14 0.9500 . ?
C15 C16 1.371(5) . ?
C15 H15 0.9500 . ?
C16 C17 1.367(5) . ?
C16 Br 1.906(3) . ?
C17 C18 1.397(5) . ?
C17 H17 0.9500 . ?
C18 H18 0.9500 . ?

loop_
_cod_related_entry_id
_cod_related_entry_database
_cod_related_entry_code
1 ChemSpider 9458408
